data_7122433
loop_
_publ_author_name
'Frogley, Benjamin J.'
'Hill, Anthony F.'

_publ_section_title
;
 Alkynylbis(alkylidynyl)phosphines: {L<sub>n</sub>M[triple bond, length as
 m-dash]C}<sub>2</sub>PC[triple bond, length as m-dash]CR.
;
_journal_issue 87
_journal_name_full 'Chemical communications (Cambridge, England)'
_journal_page_first 12373
_journal_page_last 12376
_journal_paper_doi 10.1039/c8cc07166g
_journal_volume 54
_journal_year 2018
_chemical_formula_moiety 'C29 H36 B Mo N6 O2 P Si'
_chemical_formula_sum 'C29 H36 B Mo N6 O2 P Si'
_chemical_formula_weight 666.45
_space_group_crystal_system orthorhombic
_space_group_IT_number 33
_space_group_name_Hall 'P 2c -2n'
_space_group_name_H-M_alt 'P n a 21'
_symmetry_space_group_name_Hall 'P 2c -2n'
_symmetry_space_group_name_H-M 'P n a 21'
_atom_sites_solution_hydrogens mixed
_audit_creation_method SHELXL-2016/6
_audit_update_record
;
2018-06-27 deposited with the CCDC.
2018-10-11 downloaded from the CCDC.
;
_cell_angle_alpha 90
_cell_angle_beta 90
_cell_angle_gamma 90
_cell_formula_units_Z 4
_cell_length_a 17.0572(4)
_cell_length_b 10.5503(2)
_cell_length_c 17.9411(4)
_cell_measurement_reflns_used 14075
_cell_measurement_temperature 150.01(1)
_cell_measurement_theta_max 28.0630
_cell_measurement_theta_min 3.7910
_cell_volume 3228.65(12)
_computing_cell_refinement 'CrysAlisPro 1.171.38.46 (Rigaku OD, 2015)'
_computing_data_collection 'CrysAlisPro 1.171.38.46 (Rigaku OD, 2015)'
_computing_data_reduction 'CrysAlisPro 1.171.38.46 (Rigaku OD, 2015)'
_computing_structure_refinement 'SHELXL-2016/6 (Sheldrick, 2016)'
_diffrn_ambient_temperature 150.01(1)
_diffrn_detector_area_resol_mean 10.3744
_diffrn_measured_fraction_theta_full 0.997
_diffrn_measured_fraction_theta_max 0.883
_diffrn_measurement_device_type 'New Xcalibur, Atlas'
_diffrn_measurement_method '\w scans'
_diffrn_radiation_type MoK\a
_diffrn_radiation_wavelength 0.71073
_diffrn_reflns_av_R_equivalents 0.0333
_diffrn_reflns_av_unetI/netI 0.0323
_diffrn_reflns_Laue_measured_fraction_full 0.997
_diffrn_reflns_Laue_measured_fraction_max 0.883
_diffrn_reflns_limit_h_max 17
_diffrn_reflns_limit_h_min -22
_diffrn_reflns_limit_k_max 14
_diffrn_reflns_limit_k_min -12
_diffrn_reflns_limit_l_max 20
_diffrn_reflns_limit_l_min -24
_diffrn_reflns_number 28899
_diffrn_reflns_point_group_measured_fraction_full 0.974
_diffrn_reflns_point_group_measured_fraction_max 0.816
_diffrn_reflns_theta_full 25.242
_diffrn_reflns_theta_max 28.892
_diffrn_reflns_theta_min 3.275
_diffrn_source 'fine-focus sealed X-ray tube'
_exptl_absorpt_coefficient_mu 0.528
_exptl_absorpt_correction_T_max 1.00000
_exptl_absorpt_correction_T_min 0.98803
_exptl_absorpt_correction_type multi-scan
_exptl_absorpt_process_details
;
CrysAlisPro 1.171.38.46 (Rigaku Oxford Diffraction, 2015)
Empirical absorption correction using spherical harmonics,
 implemented in SCALE3 ABSPACK scaling algorithm.
;
_exptl_crystal_colour yellow
_exptl_crystal_density_diffrn 1.371
_exptl_crystal_description prism
_exptl_crystal_F_000 1376
_exptl_crystal_size_max 0.414
_exptl_crystal_size_mid 0.220
_exptl_crystal_size_min 0.129
_refine_diff_density_max 0.488
_refine_diff_density_min -0.453
_refine_diff_density_rms 0.066
_refine_ls_abs_structure_details
;
 Flack x determined using 2648 quotients [(I+)-(I-)]/[(I+)+(I-)]
 (Parsons, Flack and Wagner, Acta Cryst. B69 (2013) 249-259).
;
_refine_ls_abs_structure_Flack -0.019(12)
_refine_ls_extinction_method none
_refine_ls_goodness_of_fit_ref 1.056
_refine_ls_hydrogen_treatment mixed
_refine_ls_matrix_type full
_refine_ls_number_parameters 383
_refine_ls_number_reflns 6939
_refine_ls_number_restraints 1
_refine_ls_restrained_S_all 1.056
_refine_ls_R_factor_all 0.0372
_refine_ls_R_factor_gt 0.0305
_refine_ls_shift/su_max 0.001
_refine_ls_shift/su_mean 0.000
_refine_ls_structure_factor_coef Fsqd
_refine_ls_weighting_details 'w=1/[\s^2^(Fo^2^)+(0.0312P)^2^+1.4771P] where P=(Fo^2^+2Fc^2^)/3'
_refine_ls_weighting_scheme calc
_refine_ls_wR_factor_gt 0.0657
_refine_ls_wR_factor_ref 0.0696
_reflns_Friedel_coverage 0.793
_reflns_Friedel_fraction_full 0.949
_reflns_Friedel_fraction_max 0.745
_reflns_number_gt 6359
_reflns_number_total 6939
_reflns_threshold_expression 'I > 2\s(I)'
_cod_data_source_file c8cc07166g2.cif
_cod_data_source_block Compound_2a
_cod_depositor_comments 'Adding full bibliography for 7122430--7122440.cif.'
_cod_database_code 7122433
_shelx_shelxl_version_number 2016/6
_shelx_space_group_comment
;
The symmetry employed for this shelxl refinement is uniquely defined
by the following loop, which should always be used as a source of
symmetry information in preference to the above space-group names.
They are only intended as comments.
;

loop_
_space_group_symop_operation_xyz
'x, y, z'
'-x, -y, z+1/2'
'x+1/2, -y+1/2, z'
'-x+1/2, y+1/2, z+1/2'

loop_
_atom_site_label
_atom_site_type_symbol
_atom_site_fract_x
_atom_site_fract_y
_atom_site_fract_z
_atom_site_U_iso_or_equiv
_atom_site_adp_type
_atom_site_occupancy
_atom_site_site_symmetry_order
_atom_site_calc_flag
_atom_site_refinement_flags_posn
_atom_site_refinement_flags_adp
N2 N 0.37698(18) 0.1918(3) 0.15425(17) 0.0224(7) Uani 1 1 d . .
N6 N 0.25994(18) 0.0549(3) 0.18129(18) 0.0248(7) Uani 1 1 d . .
N4 N 0.24417(17) 0.2528(3) 0.10435(17) 0.0231(7) Uani 1 1 d . .
C50 C 0.4790(2) 0.3808(4) 0.2912(2) 0.0344(10) Uani 1 1 d . .
H50A H 0.458195 0.464427 0.283873 0.052 Uiso 1 1 calc R U
H50B H 0.535183 0.384621 0.292536 0.052 Uiso 1 1 calc R U
H50C H 0.459875 0.347176 0.337524 0.052 Uiso 1 1 calc R U
C53 C 0.4502(2) 0.1801(4) 0.1265(2) 0.0282(8) Uani 1 1 d . .
C51 C 0.4536(2) 0.2973(4) 0.2288(2) 0.0269(8) Uani 1 1 d . .
C52 C 0.5000(2) 0.2457(4) 0.1732(2) 0.0302(9) Uani 1 1 d . .
H52 H 0.554079 0.253720 0.168305 0.036 Uiso 1 1 calc R U
P P 0.13001(6) 0.43336(9) 0.40971(6) 0.0263(2) Uani 1 1 d . .
C56 C 0.2106(2) 0.0037(3) 0.2887(2) 0.0284(9) Uani 1 1 d . .
C63 C 0.2178(2) 0.2937(4) 0.0373(2) 0.0282(9) Uani 1 1 d . .
C4 C 0.0803(2) 0.3052(4) 0.4524(2) 0.0293(9) Uani 1 1 d . .
C58 C 0.2476(2) -0.0719(4) 0.1795(2) 0.0307(9) Uani 1 1 d . .
C61 C 0.1793(2) 0.4258(4) 0.1258(2) 0.0274(8) Uani 1 1 d . .
C62 C 0.1767(2) 0.4043(4) 0.0495(2) 0.0306(9) Uani 1 1 d . .
H62 H 0.152217 0.454499 0.013831 0.037 Uiso 1 1 calc R U
C57 C 0.2158(2) -0.1058(4) 0.2471(2) 0.0315(9) Uani 1 1 d . .
H57 H 0.200726 -0.186679 0.261802 0.038 Uiso 1 1 calc R U
C64 C 0.2323(3) 0.2255(5) -0.0340(3) 0.0399(10) Uani 1 1 d . .
H64A H 0.287219 0.228199 -0.045486 0.060 Uiso 1 1 calc R U
H64B H 0.203186 0.265441 -0.073281 0.060 Uiso 1 1 calc R U
H64C H 0.215813 0.138915 -0.029065 0.060 Uiso 1 1 calc R U
C5 C 0.0544(2) 0.2173(4) 0.4867(2) 0.0323(9) Uani 1 1 d . .
C55 C 0.1830(3) 0.0200(4) 0.3674(2) 0.0340(9) Uani 1 1 d . .
H55A H 0.227493 0.029847 0.399708 0.051 Uiso 1 1 calc R U
H55B H 0.153544 -0.053225 0.382219 0.051 Uiso 1 1 calc R U
H55C H 0.150414 0.093976 0.370679 0.051 Uiso 1 1 calc R U
C60 C 0.1413(3) 0.5309(4) 0.1687(2) 0.0366(10) Uani 1 1 d . .
H60A H 0.101703 0.496441 0.200872 0.055 Uiso 1 1 calc R U
H60B H 0.117835 0.589917 0.134703 0.055 Uiso 1 1 calc R U
H60C H 0.180164 0.573690 0.198206 0.055 Uiso 1 1 calc R U
C9 C 0.0511(2) 0.5201(4) 0.3634(2) 0.0267(8) Uani 1 1 d . .
C54 C 0.4676(3) 0.1086(5) 0.0570(3) 0.0448(12) Uani 1 1 d . .
H54A H 0.454624 0.020889 0.064031 0.067 Uiso 1 1 calc R U
H54B H 0.522284 0.116304 0.045350 0.067 Uiso 1 1 calc R U
H54C H 0.436968 0.142548 0.016755 0.067 Uiso 1 1 calc R U
C59 C 0.2686(3) -0.1524(4) 0.1140(3) 0.0471(13) Uani 1 1 d . .
H59A H 0.238619 -0.126019 0.071462 0.071 Uiso 1 1 calc R U
H59B H 0.257230 -0.239500 0.125022 0.071 Uiso 1 1 calc R U
H59C H 0.323488 -0.143300 0.103421 0.071 Uiso 1 1 calc R U
C10 C 0.0657(3) 0.6464(4) 0.3434(2) 0.0351(10) Uani 1 1 d . .
H10 H 0.114233 0.682104 0.354229 0.042 Uiso 1 1 calc R U
Si Si 0.02477(7) 0.07835(11) 0.54341(7) 0.0332(3) Uani 1 1 d . .
C6 C -0.0244(4) -0.0397(5) 0.4827(3) 0.0602(15) Uani 1 1 d . .
H6A H 0.011952 -0.069612 0.445858 0.090 Uiso 1 1 calc R U
H6B H -0.068423 -0.000799 0.458443 0.090 Uiso 1 1 calc R U
H6C H -0.042182 -0.109663 0.512429 0.090 Uiso 1 1 calc R U
O2 O 0.3088(2) 0.5876(3) 0.30093(18) 0.0516(9) Uani 1 1 d . .
C14 C -0.0212(3) 0.4692(4) 0.3468(3) 0.0428(11) Uani 1 1 d . .
H14 H -0.032659 0.386246 0.360557 0.051 Uiso 1 1 calc R U
O1 O 0.3346(2) 0.2542(4) 0.43333(18) 0.0505(8) Uani 1 1 d . .
C12 C -0.0619(3) 0.6642(5) 0.2912(3) 0.0529(14) Uani 1 1 d . .
H12 H -0.099800 0.712530 0.267114 0.063 Uiso 1 1 calc R U
C13 C -0.0771(3) 0.5410(5) 0.3096(3) 0.0566(14) Uani 1 1 d . .
H13 H -0.125057 0.505008 0.297045 0.068 Uiso 1 1 calc R U
C8 C 0.1163(3) 0.0141(5) 0.5824(3) 0.0530(14) Uani 1 1 d . .
H8A H 0.138664 0.074429 0.616347 0.079 Uiso 1 1 calc R U
H8B H 0.152737 -0.002282 0.542718 0.079 Uiso 1 1 calc R U
H8C H 0.105386 -0.063421 0.608414 0.079 Uiso 1 1 calc R U
C11 C 0.0106(3) 0.7171(4) 0.3088(3) 0.0485(13) Uani 1 1 d . .
H11 H 0.021132 0.801153 0.296754 0.058 Uiso 1 1 calc R U
C7 C -0.0434(4) 0.1342(6) 0.6147(3) 0.0669(17) Uani 1 1 d . .
H7A H -0.064137 0.062932 0.641473 0.100 Uiso 1 1 calc R U
H7B H -0.085517 0.179660 0.591372 0.100 Uiso 1 1 calc R U
H7C H -0.016317 0.189246 0.648598 0.100 Uiso 1 1 calc R U
B B 0.2991(2) 0.1401(4) 0.1222(2) 0.0236(9) Uani 1 1 d . .
H99 H 0.308(2) 0.093(3) 0.070(2) 0.018(9) Uiso 1 1 d . .
Mo1 Mo 0.26007(2) 0.30493(2) 0.27588(2) 0.02178(8) Uani 1 1 d . .
N5 N 0.23783(18) 0.1024(3) 0.24901(18) 0.0243(7) Uani 1 1 d . .
C1 C 0.1789(2) 0.3546(4) 0.3336(2) 0.0249(8) Uani 1 1 d . .
C3 C 0.2927(2) 0.4853(4) 0.2899(2) 0.0318(9) Uani 1 1 d . .
N1 N 0.37815(19) 0.2640(3) 0.21781(17) 0.0247(7) Uani 1 1 d . .
N3 N 0.22055(19) 0.3344(3) 0.15936(18) 0.0241(7) Uani 1 1 d . .
C2 C 0.3092(2) 0.2697(4) 0.3757(2) 0.0325(9) Uani 1 1 d . .

loop_
_atom_site_aniso_label
_atom_site_aniso_U_11
_atom_site_aniso_U_22
_atom_site_aniso_U_33
_atom_site_aniso_U_23
_atom_site_aniso_U_13
_atom_site_aniso_U_12
N2 0.0195(16) 0.0214(15) 0.0264(17) -0.0026(13) 0.0002(12) -0.0006(12)
N6 0.0238(16) 0.0225(17) 0.0282(18) -0.0040(13) 0.0006(13) -0.0031(13)
N4 0.0203(15) 0.0266(16) 0.0226(16) -0.0015(14) 0.0017(12) -0.0020(13)
C50 0.029(2) 0.042(2) 0.032(3) -0.0112(18) -0.0056(16) -0.0041(17)
C53 0.0202(19) 0.031(2) 0.033(2) -0.0036(16) 0.0016(16) 0.0008(15)
C51 0.026(2) 0.028(2) 0.027(2) 0.0027(16) -0.0061(16) -0.0016(16)
C52 0.0193(18) 0.032(2) 0.039(2) -0.0017(17) 0.0010(16) -0.0006(17)
P 0.0278(5) 0.0264(5) 0.0247(5) -0.0021(4) 0.0022(4) -0.0009(4)
C56 0.0214(17) 0.0291(18) 0.035(2) 0.0066(17) 0.0001(16) -0.0003(14)
C63 0.0226(19) 0.039(2) 0.024(2) 0.0010(17) 0.0003(15) -0.0046(17)
C4 0.032(2) 0.031(2) 0.026(2) -0.0008(17) 0.0022(16) 0.0034(17)
C58 0.030(2) 0.022(2) 0.040(2) -0.0057(17) 0.0013(17) -0.0057(16)
C61 0.0199(19) 0.029(2) 0.034(2) 0.0061(16) 0.0058(17) -0.0023(16)
C62 0.025(2) 0.036(2) 0.031(2) 0.0065(18) 0.0007(17) -0.0013(17)
C57 0.030(2) 0.0210(19) 0.044(2) 0.0051(16) 0.0028(17) -0.0054(16)
C64 0.043(3) 0.048(3) 0.029(2) -0.001(2) 0.0003(19) 0.005(2)
C5 0.033(2) 0.033(2) 0.030(2) 0.0017(17) 0.0025(18) 0.0062(18)
C55 0.039(2) 0.029(2) 0.033(2) 0.0072(18) 0.0063(18) 0.0015(18)
C60 0.046(3) 0.025(2) 0.039(2) 0.0026(18) 0.000(2) 0.0073(19)
C9 0.029(2) 0.0242(19) 0.027(2) -0.0033(15) 0.0041(16) 0.0045(16)
C54 0.025(2) 0.064(3) 0.046(3) -0.024(2) 0.004(2) 0.000(2)
C59 0.060(3) 0.028(2) 0.053(3) -0.014(2) 0.018(2) -0.013(2)
C10 0.042(2) 0.031(2) 0.032(2) -0.0023(17) -0.0020(19) -0.0072(19)
Si 0.0330(6) 0.0337(6) 0.0328(6) 0.0064(5) 0.0065(5) 0.0009(5)
C6 0.083(4) 0.050(3) 0.048(3) 0.005(2) -0.005(3) -0.027(3)
O2 0.063(2) 0.0313(17) 0.061(2) -0.0094(14) 0.0082(16) -0.0113(15)
C14 0.033(2) 0.028(2) 0.067(3) -0.001(2) -0.005(2) 0.0017(19)
O1 0.049(2) 0.071(2) 0.0308(17) 0.0005(17) -0.0114(16) 0.0040(19)
C12 0.054(3) 0.044(3) 0.061(4) -0.001(2) -0.011(2) 0.024(2)
C13 0.032(2) 0.049(3) 0.088(4) -0.004(3) -0.014(2) 0.003(2)
C8 0.034(2) 0.046(3) 0.079(4) 0.032(3) -0.005(2) 0.002(2)
C11 0.070(4) 0.026(2) 0.049(3) 0.003(2) -0.005(2) 0.005(2)
C7 0.074(4) 0.069(4) 0.058(4) 0.009(3) 0.030(3) 0.016(3)
B 0.019(2) 0.026(2) 0.026(2) -0.0035(18) 0.0006(17) -0.0037(17)
Mo1 0.02325(14) 0.02017(13) 0.02193(14) -0.00197(16) 0.0020(2) -0.00136(11)
N5 0.0238(16) 0.0221(16) 0.0272(16) -0.0008(12) 0.0061(12) -0.0003(13)
C1 0.0268(19) 0.0213(18) 0.027(2) 0.0022(15) -0.0012(16) -0.0037(15)
C3 0.033(2) 0.031(2) 0.031(3) -0.0065(17) 0.0072(17) -0.0035(16)
N1 0.0257(17) 0.0248(16) 0.0237(17) -0.0027(13) -0.0017(12) -0.0031(13)
N3 0.0231(16) 0.0231(16) 0.0261(17) -0.0019(13) 0.0014(13) 0.0005(13)
C2 0.029(2) 0.035(2) 0.033(2) -0.0024(18) 0.0036(18) 0.0029(18)

loop_
_atom_type_symbol
_atom_type_description
_atom_type_scat_dispersion_real
_atom_type_scat_dispersion_imag
_atom_type_scat_source
C C 0.0033 0.0016 'International Tables Vol C Tables 4.2.6.8 and 6.1.1.4'
H H 0.0000 0.0000 'International Tables Vol C Tables 4.2.6.8 and 6.1.1.4'
B B 0.0013 0.0007 'International Tables Vol C Tables 4.2.6.8 and 6.1.1.4'
N N 0.0061 0.0033 'International Tables Vol C Tables 4.2.6.8 and 6.1.1.4'
O O 0.0106 0.0060 'International Tables Vol C Tables 4.2.6.8 and 6.1.1.4'
Si Si 0.0817 0.0704 'International Tables Vol C Tables 4.2.6.8 and 6.1.1.4'
P P 0.1023 0.0942 'International Tables Vol C Tables 4.2.6.8 and 6.1.1.4'
Mo Mo -1.6832 0.6857 'International Tables Vol C Tables 4.2.6.8 and 6.1.1.4'

loop_
_geom_angle_atom_site_label_1
_geom_angle_atom_site_label_2
_geom_angle_atom_site_label_3
_geom_angle
C53 N2 N1 110.1(3)
C53 N2 B 128.7(3)
N1 N2 B 121.1(3)
C58 N6 N5 109.8(3)
C58 N6 B 128.9(3)
N5 N6 B 121.1(3)
C63 N4 N3 110.0(3)
C63 N4 B 129.0(3)
N3 N4 B 120.8(3)
N2 C53 C52 107.4(3)
N2 C53 C54 122.7(3)
C52 C53 C54 129.9(4)
N1 C51 C52 109.7(3)
N1 C51 C50 122.8(4)
C52 C51 C50 127.5(4)
C53 C52 C51 106.4(3)
C4 P C1 101.37(18)
C4 P C9 103.04(18)
C1 P C9 103.13(18)
N5 C56 C57 109.9(4)
N5 C56 C55 121.3(4)
C57 C56 C55 128.8(4)
N4 C63 C62 107.3(3)
N4 C63 C64 123.6(4)
C62 C63 C64 129.1(4)
C5 C4 P 172.1(4)
N6 C58 C57 107.3(4)
N6 C58 C59 122.8(4)
C57 C58 C59 129.9(4)
N3 C61 C62 110.1(4)
N3 C61 C60 122.0(4)
C62 C61 C60 127.9(4)
C63 C62 C61 106.2(4)
C58 C57 C56 106.6(3)
C4 C5 Si 174.0(4)
C14 C9 C10 118.4(4)
C14 C9 P 124.2(3)
C10 C9 P 117.4(3)
C11 C10 C9 121.2(4)
C7 Si C8 113.1(3)
C7 Si C6 109.9(3)
C8 Si C6 111.1(3)
C7 Si C5 107.6(2)
C8 Si C5 105.6(2)
C6 Si C5 109.4(2)
C9 C14 C13 120.3(4)
C13 C12 C11 119.7(4)
C12 C13 C14 120.4(5)
C10 C11 C12 120.0(4)
N6 B N2 108.8(3)
N6 B N4 109.2(3)
N2 B N4 109.0(3)
C1 Mo1 C3 82.28(16)
C1 Mo1 C2 82.12(16)
C3 Mo1 C2 87.00(17)
C1 Mo1 N3 105.45(14)
C3 Mo1 N3 94.02(14)
C2 Mo1 N3 172.43(14)
C1 Mo1 N5 105.78(14)
C3 Mo1 N5 171.89(14)
C2 Mo1 N5 94.96(15)
N3 Mo1 N5 83.02(12)
C1 Mo1 N1 169.02(14)
C3 Mo1 N1 89.52(14)
C2 Mo1 N1 90.21(14)
N3 Mo1 N1 82.30(11)
N5 Mo1 N1 82.61(11)
C56 N5 N6 106.4(3)
C56 N5 Mo1 133.5(3)
N6 N5 Mo1 119.9(2)
P C1 Mo1 157.2(2)
O2 C3 Mo1 176.5(4)
C51 N1 N2 106.3(3)
C51 N1 Mo1 135.9(3)
N2 N1 Mo1 117.8(2)
C61 N3 N4 106.5(3)
C61 N3 Mo1 133.3(3)
N4 N3 Mo1 120.1(2)
O1 C2 Mo1 176.7(4)

loop_
_geom_bond_atom_site_label_1
_geom_bond_atom_site_label_2
_geom_bond_distance
N2 C53 1.351(5)
N2 N1 1.372(4)
N2 B 1.547(5)
N6 C58 1.355(5)
N6 N5 1.367(4)
N6 B 1.542(5)
N4 C63 1.355(5)
N4 N3 1.370(5)
N4 B 1.547(5)
C50 C51 1.489(5)
C53 C52 1.380(6)
C53 C54 1.486(6)
C51 N1 1.349(5)
C51 C52 1.385(6)
P C4 1.770(4)
P C1 1.803(4)
P C9 1.828(4)
C56 N5 1.344(5)
C56 C57 1.379(6)
C56 C55 1.498(6)
C63 C62 1.379(6)
C63 C64 1.487(6)
C4 C5 1.198(6)
C58 C57 1.374(6)
C58 C59 1.494(6)
C61 N3 1.337(5)
C61 C62 1.387(6)
C61 C60 1.498(6)
C5 Si 1.855(4)
C9 C14 1.378(6)
C9 C10 1.402(6)
C10 C11 1.351(7)
Si C7 1.825(5)
Si C8 1.841(5)
Si C6 1.854(5)
O2 C3 1.130(5)
C14 C13 1.388(7)
O1 C2 1.133(5)
C12 C13 1.365(7)
C12 C11 1.394(7)
Mo1 C1 1.807(4)
Mo1 C3 1.999(4)
Mo1 C2 2.011(5)
Mo1 N3 2.218(3)
Mo1 N5 2.223(3)
Mo1 N1 2.308(3)
